data_2008977
loop_
_publ_author_name
'Aliya Nurtaeva'
'Elizabeth M. Holt'

_publ_section_title
;
 Aqua(benzo-15-crown-5)lithium--hexa-\m-iodotetracopper--benzo-15-crown-5
 (2/1/2), bis[bis(benzo-15-crown-5)caesium] hexa-\m-iodotetracopper and
 \m-aqua-bis[aqua(18-crown-6)sodium] hexa-\m-iodotetracopper
;
_journal_issue 9
_journal_name_full 'Acta Crystallographica Section C'
_journal_page_first 1453
_journal_page_last 1457
_journal_paper_doi 10.1107/S0108270199007040
_journal_volume 55
_journal_year 1999
_chemical_formula_iupac '[Li (C14 H20 O5) (H2 O)]2 [Cu4 I6], 2C14 H20 O5'
_chemical_formula_moiety '2C14 H22 Li O6 1+, 2C14 H20 O5, Cu4 I6 2-'
_chemical_formula_sum 'C56 H42 Cu4 I6 Li2 O22'
_chemical_formula_weight 2138.6
_chemical_name_common
;
Di[Aquo Lithium Di(benzo-15-crown-5)] Tetracopper Hexaiodide
;
_chemical_name_systematic
;
Di[Aquo Lithium Di(benzo-15-crown-5)] Tetracopper Hexaiodide
;
_space_group_IT_number 14
_symmetry_cell_setting monoclinic
_symmetry_space_group_name_Hall '-P 2ybc'
_symmetry_space_group_name_H-M 'P 1 21/c 1'
_cell_angle_alpha 90.0
_cell_angle_beta 90.38(3)
_cell_angle_gamma 90.0
_cell_formula_units_Z 2
_cell_length_a 11.081(8)
_cell_length_b 16.103(10)
_cell_length_c 22.211(14)
_cell_measurement_reflns_used 25
_cell_measurement_temperature 293(2)
_cell_measurement_theta_max 29.6
_cell_measurement_theta_min 15.0
_cell_volume 3963(5)
_computing_cell_refinement XSCANS
_computing_data_collection 'XSCANS (Siemens, 1991)'
_computing_data_reduction XSCANS
_computing_molecular_graphics 'XP (Siemens, 1990)'
_computing_structure_refinement 'SHELXL97  (Sheldrick, 1997)'
_computing_structure_solution 'SHELXS86 (Sheldrick, 1990)'
_diffrn_ambient_temperature 293(2)
_diffrn_measured_fraction_theta_full 0.964
_diffrn_measured_fraction_theta_max 0.964
_diffrn_measurement_device_type 'Siemens P4 four-circle'
_diffrn_measurement_method \q-2\q
_diffrn_radiation_monochromator 'highly oriented graphite crystal'
_diffrn_radiation_source 'fine-focus sealed tube'
_diffrn_radiation_type MoK\a
_diffrn_radiation_wavelength 0.71073
_diffrn_reflns_av_R_equivalents 0.076
_diffrn_reflns_av_sigmaI/netI 0.1386
_diffrn_reflns_limit_h_max 15
_diffrn_reflns_limit_h_min -15
_diffrn_reflns_limit_k_max 22
_diffrn_reflns_limit_k_min -1
_diffrn_reflns_limit_l_max 31
_diffrn_reflns_limit_l_min -1
_diffrn_reflns_number 14937
_diffrn_reflns_theta_full 30.01
_diffrn_reflns_theta_max 30.01
_diffrn_reflns_theta_min 1.84
_diffrn_standards_decay_% 0.0001
_diffrn_standards_interval_count 97
_diffrn_standards_number 3
_exptl_absorpt_coefficient_mu 3.447
_exptl_absorpt_correction_T_max 0.65
_exptl_absorpt_correction_T_min 0.62
_exptl_absorpt_correction_type '\y scan'
_exptl_absorpt_process_details '(XEMP; Siemens, 1991)'
_exptl_crystal_colour yellow
_exptl_crystal_density_diffrn 1.787
_exptl_crystal_density_method 'not measured'
_exptl_crystal_description plate
_exptl_crystal_F_000 2072
_exptl_crystal_size_max 0.2
_exptl_crystal_size_mid 0.2
_exptl_crystal_size_min 0.15
_refine_diff_density_max 0.597
_refine_diff_density_min -0.536
_refine_ls_extinction_coef 0.0033(3)
_refine_ls_extinction_method SHELXL97
_refine_ls_goodness_of_fit_ref 0.972
_refine_ls_hydrogen_treatment constr
_refine_ls_matrix_type full
_refine_ls_number_parameters 430
_refine_ls_number_reflns 11547
_refine_ls_number_restraints 0
_refine_ls_restrained_S_all 0.972
_refine_ls_R_factor_all 0.212
_refine_ls_R_factor_gt 0.073
_refine_ls_shift/su_max 0.005
_refine_ls_shift/su_mean 0.001
_refine_ls_structure_factor_coef Fsqd
_refine_ls_weighting_details 'w = 1/[\s^2^(Fo^2^)+(0.0724P)^2^] where P = (Fo^2^+2Fc^2^)/3'
_refine_ls_weighting_scheme calc
_refine_ls_wR_factor_ref 0.197
_reflns_number_gt 4290
_reflns_number_total 11547
_reflns_threshold_expression I>2\s(I)
_cod_data_source_file sx1087.cif
_cod_data_source_block I
_cod_depositor_comments
;
The following automatic conversions were performed:

'_refine_ls_weighting_scheme' value 'calc w =
1/[\s^2^(Fo^2^)+(0.0724P)^2^] where P = (Fo^2^+2Fc^2^)/3' was changed
to 'calc'. New tag '_refine_ls_weighting_details' was created. The
value of the new tag was set to 'w = 1/[\s^2^(Fo^2^)+(0.0724P)^2^]
where P = (Fo^2^+2Fc^2^)/3'.

Automatic conversion script
Id: cif_fix_values 3143 2015-03-26 13:38:13Z robertas 
;
_cod_original_sg_symbol_H-M 'P 21/c'
_cod_database_code 2008977

loop_
_symmetry_equiv_pos_as_xyz
'x, y, z'
'-x, y+1/2, -z+1/2'
'-x, -y, -z'
'x, -y-1/2, z-1/2'

loop_
_atom_site_label
_atom_site_fract_x
_atom_site_fract_y
_atom_site_fract_z
_atom_site_U_iso_or_equiv
_atom_site_adp_type
_atom_site_calc_flag
_atom_site_refinement_flags
_atom_site_occupancy
_atom_site_disorder_assembly
_atom_site_disorder_group
_atom_site_type_symbol
Cu1 0.3753(2) 0.44761(14) 0.46890(11) 0.0662(10) Uani d P 0.5 . . Cu
Cu2 0.5974(2) 0.54040(13) 0.44725(10) 0.0641(10) Uani d P 0.5 . . Cu
Cu3 0.5541(2) 0.41755(14) 0.45806(11) 0.0694(11) Uani d P 0.5 . . Cu
Cu4 0.4230(2) 0.57298(13) 0.45811(10) 0.0637(10) Uani d P 0.5 . . Cu
I1 0.45921(6) 0.48411(4) 0.36172(3) 0.0678(2) Uani d . 1 . . I
I2 0.42724(7) 0.30658(4) 0.51974(3) 0.0766(3) Uani d . 1 . . I
I3 0.21900(6) 0.54740(4) 0.51437(3) 0.0729(2) Uani d . 1 . . I
Li1 -0.1090(16) 0.4319(11) 0.8772(9) 0.082(5) Uani d . 1 . . Li
O99 -0.0256(6) 0.3684(4) 0.8162(3) 0.0741(18) Uani d . 1 . . O
H99A -0.0063 0.3174 0.8181 0.050 Uiso d R 1 . . H
H99B -0.0053 0.3787 0.7801 0.050 Uiso d R 1 . . H
O1 0.0301(5) 0.5345(3) 0.8919(3) 0.0590(15) Uani d . 1 . . O
C2 0.0286(10) 0.5956(6) 0.8433(5) 0.077(3) Uani d . 1 . . C
H2A 0.0592 0.5700 0.8075 0.080 Uiso d R 1 . . H
H2B 0.0774 0.6430 0.8529 0.080 Uiso d R 1 . . H
C3 -0.1017(10) 0.6183(7) 0.8334(5) 0.085(3) Uani d . 1 . . C
H3A -0.1098 0.6581 0.8014 0.080 Uiso d R 1 . . H
H3B -0.1322 0.6426 0.8697 0.080 Uiso d R 1 . . H
O4 -0.1638(6) 0.5433(5) 0.8186(3) 0.084(2) Uani d . 1 . . O
C5 -0.2939(11) 0.5517(10) 0.8142(6) 0.116(5) Uani d . 1 . . C
H5A -0.3133 0.5819 0.7782 0.080 Uiso d R 1 . . H
H5B -0.3234 0.5824 0.8481 0.080 Uiso d R 1 . . H
C6 -0.3486(12) 0.4669(11) 0.8146(7) 0.131(6) Uani d . 1 . . C
H6A -0.3214 0.4366 0.7800 0.080 Uiso d R 1 . . H
H6B -0.4350 0.4708 0.8130 0.080 Uiso d R 1 . . H
O7 -0.3116(7) 0.4292(5) 0.8692(4) 0.095(2) Uani d . 1 . . O
C8 -0.3574(12) 0.3451(9) 0.8757(8) 0.132(6) Uani d . 1 . . C
H8A -0.3338 0.3096 0.8432 0.080 Uiso d R 1 . . H
H8B -0.4439 0.3457 0.8779 0.080 Uiso d R 1 . . H
C9 -0.3040(13) 0.3146(8) 0.9312(8) 0.127(6) Uani d . 1 . . C
H9A -0.3285 0.2584 0.9388 0.080 Uiso d R 1 . . H
H9B -0.3322 0.3487 0.9637 0.080 Uiso d R 1 . . H
O10 -0.1752(7) 0.3195(4) 0.9316(3) 0.085(2) Uani d . 1 . . O
C11 -0.1171(14) 0.3044(7) 0.9886(6) 0.109(5) Uani d . 1 . . C
H11A -0.1285 0.2472 0.9992 0.080 Uiso d R 1 . . H
H11B -0.1519 0.3381 1.0197 0.080 Uiso d R 1 . . H
C12 0.0142(12) 0.3217(6) 0.9826(5) 0.089(4) Uani d . 1 . . C
H12A 0.0518 0.2840 0.9550 0.080 Uiso d R 1 . . H
H12B 0.0532 0.3166 1.0211 0.080 Uiso d R 1 . . H
O13 0.0244(7) 0.4062(3) 0.9613(3) 0.0715(18) Uani d . 1 . . O
C14 0.1395(10) 0.4386(5) 0.9512(4) 0.065(3) Uani d . 1 . . C
C15 0.1425(8) 0.5075(5) 0.9120(4) 0.059(2) Uani d . 1 . . C
C16 0.2549(9) 0.5428(6) 0.8974(5) 0.078(3) Uani d . 1 . . C
H16A 0.2567 0.5899 0.8709 0.080 Uiso d R 1 . . H
C17 0.3622(12) 0.5104(9) 0.9229(7) 0.106(4) Uani d . 1 . . C
H17A 0.4386 0.5336 0.9117 0.080 Uiso d R 1 . . H
C18 0.3549(14) 0.4435(11) 0.9619(7) 0.121(5) Uani d . 1 . . C
H18A 0.4286 0.4246 0.9802 0.080 Uiso d R 1 . . H
C19 0.2492(12) 0.4067(7) 0.9756(6) 0.090(3) Uani d . 1 . . C
H19A 0.2483 0.3582 1.0008 0.080 Uiso d R 1 . . H
O21 -0.1088(6) 0.2913(3) 0.6861(3) 0.0633(16) Uani d . 1 . . O
C22 -0.1033(10) 0.3655(5) 0.6493(4) 0.075(3) Uani d . 1 . . C
H22A -0.1336 0.4131 0.6703 0.080 Uiso d R 1 . . H
H22B -0.1509 0.3573 0.6135 0.080 Uiso d R 1 . . H
C23 0.0262(11) 0.3802(7) 0.6364(5) 0.094(4) Uani d . 1 . . C
H23A 0.0361 0.4246 0.6080 0.080 Uiso d R 1 . . H
H23B 0.0599 0.3303 0.6199 0.080 Uiso d R 1 . . H
O24 0.0894(7) 0.3990(4) 0.6923(4) 0.091(2) Uani d . 1 . . O
C25 0.2188(11) 0.3921(8) 0.6875(7) 0.104(4) Uani d . 1 . . C
H25A 0.2489 0.4425 0.6700 0.080 Uiso d R 1 . . H
H25B 0.2395 0.3466 0.6616 0.080 Uiso d R 1 . . H
C26 0.2710(12) 0.3806(9) 0.7468(8) 0.124(6) Uani d . 1 . . C
H26A 0.2419 0.4228 0.7735 0.080 Uiso d R 1 . . H
H26B 0.3572 0.3857 0.7446 0.080 Uiso d R 1 . . H
O27 0.2426(7) 0.2983(6) 0.7681(4) 0.097(2) Uani d . 1 . . O
C28 0.2714(12) 0.2838(10) 0.8294(7) 0.125(5) Uani d . 1 . . C
H28A 0.2384 0.3287 0.8524 0.080 Uiso d R 1 . . H
H28B 0.3575 0.2843 0.8347 0.080 Uiso d R 1 . . H
C29 0.2181(11) 0.2037(8) 0.8509(5) 0.103(4) Uani d . 1 . . C
H29A 0.2441 0.1942 0.8917 0.080 Uiso d R 1 . . H
H29B 0.2470 0.1589 0.8265 0.080 Uiso d R 1 . . H
O30 0.0894(6) 0.2080(4) 0.8497(3) 0.080(2) Uani d . 1 . . O
C31 0.0343(11) 0.1291(7) 0.8468(5) 0.089(4) Uani d . 1 . . C
H31A 0.0414 0.1028 0.8855 0.080 Uiso d R 1 . . H
H31B 0.0699 0.0932 0.8173 0.080 Uiso d R 1 . . H
C32 -0.1003(10) 0.1400(6) 0.8317(4) 0.076(3) Uani d . 1 . . C
H32A -0.1379 0.1735 0.8620 0.080 Uiso d R 1 . . H
H32B -0.1428 0.0882 0.8287 0.080 Uiso d R 1 . . H
O33 -0.1067(5) 0.1845(3) 0.7747(3) 0.0602(15) Uani d . 1 . . O
C34 -0.2213(8) 0.2032(5) 0.7515(4) 0.050(2) Uani d . 1 . . C
C35 -0.2216(8) 0.2627(5) 0.7032(4) 0.056(2) Uani d . 1 . . C
C36 -0.3334(10) 0.2829(6) 0.6762(5) 0.082(3) Uani d . 1 . . C
H36A -0.3368 0.3190 0.6418 0.080 Uiso d R 1 . . H
C37 -0.4397(11) 0.2478(8) 0.6966(7) 0.099(4) Uani d . 1 . . C
H37A -0.5164 0.2642 0.6800 0.080 Uiso d R 1 . . H
C38 -0.4406(11) 0.1928(8) 0.7444(6) 0.099(4) Uani d . 1 . . C
H38A -0.5133 0.1693 0.7604 0.080 Uiso d R 1 . . H
C39 -0.3304(11) 0.1696(6) 0.7703(5) 0.081(3) Uani d . 1 . . C
H39A -0.3269 0.1287 0.8017 0.080 Uiso d R 1 . . H

loop_
_atom_site_aniso_label
_atom_site_aniso_U_11
_atom_site_aniso_U_22
_atom_site_aniso_U_33
_atom_site_aniso_U_12
_atom_site_aniso_U_13
_atom_site_aniso_U_23
Cu1 0.0716(19) 0.0632(15) 0.0637(16) -0.0015(12) -0.0067(13) -0.0077(11)
Cu2 0.0718(18) 0.0640(15) 0.0565(15) -0.0018(12) -0.0050(12) 0.0023(11)
Cu3 0.085(2) 0.0573(15) 0.0656(17) 0.0054(12) -0.0014(14) -0.0084(11)
Cu4 0.0746(19) 0.0580(14) 0.0584(15) 0.0023(11) -0.0099(12) -0.0010(10)
I1 0.0787(5) 0.0726(4) 0.0520(4) -0.0044(3) -0.0070(3) -0.0102(3)
I2 0.0981(6) 0.0516(3) 0.0799(5) -0.0100(3) -0.0082(4) -0.0039(3)
I3 0.0686(5) 0.0840(5) 0.0660(4) 0.0151(4) 0.0017(3) 0.0074(3)
Li1 0.057(10) 0.092(12) 0.096(13) -0.011(9) -0.001(10) -0.014(10)
O99 0.088(5) 0.071(4) 0.064(4) 0.000(4) 0.006(4) -0.012(3)
O1 0.055(4) 0.058(3) 0.064(4) 0.000(3) -0.011(3) 0.013(3)
C2 0.091(8) 0.073(6) 0.069(7) -0.012(6) 0.001(6) 0.022(5)
C3 0.088(9) 0.088(7) 0.078(7) 0.027(7) -0.018(6) 0.010(6)
O4 0.059(5) 0.107(5) 0.085(5) 0.019(4) -0.023(4) -0.001(4)
C5 0.081(10) 0.176(14) 0.089(9) 0.040(9) -0.023(8) 0.021(9)
C6 0.051(8) 0.225(18) 0.119(12) 0.008(10) -0.029(8) -0.059(13)
O7 0.067(5) 0.119(6) 0.100(6) -0.017(5) -0.009(5) -0.038(5)
C8 0.055(8) 0.132(12) 0.209(19) -0.030(8) -0.005(10) -0.078(13)
C9 0.094(12) 0.086(9) 0.202(19) -0.029(8) 0.056(12) -0.023(10)
O10 0.095(6) 0.076(4) 0.084(5) -0.015(4) 0.017(5) -0.012(4)
C11 0.187(15) 0.065(6) 0.076(8) -0.028(8) 0.032(10) 0.007(6)
C12 0.148(12) 0.062(6) 0.058(6) 0.011(7) -0.001(7) 0.002(5)
O13 0.098(6) 0.046(3) 0.070(4) 0.003(3) -0.007(4) 0.011(3)
C14 0.089(8) 0.051(5) 0.055(5) 0.015(5) -0.005(6) -0.011(4)
C15 0.056(6) 0.054(5) 0.069(6) 0.005(4) -0.012(5) -0.015(4)
C16 0.056(7) 0.084(7) 0.093(8) -0.004(6) -0.008(6) -0.025(6)
C17 0.061(9) 0.137(12) 0.119(11) -0.006(8) 0.009(8) -0.036(9)
C18 0.078(10) 0.158(14) 0.128(13) 0.034(10) -0.041(9) -0.050(11)
C19 0.090(9) 0.074(7) 0.106(9) 0.023(7) -0.037(8) -0.002(6)
O21 0.068(4) 0.059(3) 0.063(4) 0.004(3) -0.010(3) 0.016(3)
C22 0.102(9) 0.062(5) 0.063(6) -0.006(6) -0.004(6) 0.022(5)
C23 0.104(10) 0.085(7) 0.091(9) -0.024(7) 0.021(8) 0.029(7)
O24 0.069(5) 0.098(5) 0.105(6) -0.011(4) 0.013(5) -0.005(5)
C25 0.074(9) 0.116(10) 0.124(12) -0.026(7) 0.035(9) -0.019(9)
C26 0.069(9) 0.128(12) 0.176(16) -0.053(8) 0.029(10) -0.057(11)
O27 0.078(5) 0.134(7) 0.078(5) -0.006(5) -0.004(4) -0.030(5)
C28 0.067(9) 0.177(15) 0.131(14) -0.011(9) 0.004(9) -0.046(12)
C29 0.077(9) 0.157(12) 0.072(8) 0.039(9) -0.035(7) -0.014(8)
O30 0.069(5) 0.092(5) 0.078(5) 0.027(4) -0.020(4) -0.007(4)
C31 0.132(11) 0.081(7) 0.054(6) 0.043(7) -0.012(7) 0.012(5)
C32 0.104(9) 0.069(6) 0.054(6) 0.003(6) -0.003(6) 0.017(5)
O33 0.059(4) 0.067(4) 0.054(3) -0.002(3) -0.001(3) 0.016(3)
C34 0.048(5) 0.047(4) 0.055(5) 0.000(4) 0.004(4) -0.004(4)
C35 0.056(6) 0.056(5) 0.057(5) 0.000(4) -0.004(5) -0.007(4)
C36 0.070(8) 0.081(7) 0.094(8) 0.000(6) -0.031(7) -0.001(6)
C37 0.061(8) 0.102(9) 0.133(12) 0.009(7) -0.029(8) -0.005(8)
C38 0.057(8) 0.116(10) 0.123(11) -0.020(7) -0.002(8) -0.011(9)
C39 0.101(9) 0.074(6) 0.068(7) -0.023(6) 0.013(7) 0.000(5)

loop_
_atom_type_symbol
_atom_type_description
_atom_type_scat_dispersion_real
_atom_type_scat_dispersion_imag
_atom_type_scat_source
Cu Cu 0.3201 1.2651 'International Tables Vol C Tables 4.2.6.8 and 6.1.1.4'
C C 0.0033 0.0016 'International Tables Vol C Tables 4.2.6.8 and 6.1.1.4'
I I -0.726 1.812 'International Tables Vol C Tables 4.2.6.8 and 6.1.1.4'
Li Li 0.0 0.0 'International Tables Vol C Tables 4.2.6.8 and 6.1.1.4'
O O 0.0106 0.0060 'International Tables Vol C Tables 4.2.6.8 and 6.1.1.4'
H H 0.0000 0.0000 'International Tables Vol C Tables 4.2.6.8 and 6.1.1.4'

loop_
_geom_angle_atom_site_label_1
_geom_angle_atom_site_label_2
_geom_angle_atom_site_label_3
_geom_angle_site_symmetry_1
_geom_angle_site_symmetry_3
_geom_angle
_geom_angle_publ_flag
Cu2 Cu1 Cu3 3_666 . 89.51(15) no
Cu2 Cu1 Cu4 3_666 . 88.60(13) no
Cu3 Cu1 Cu4 . . 88.26(14) no
Cu2 Cu1 I3 3_666 . 69.76(11) no
Cu3 Cu1 I3 . . 147.64(13) no
Cu4 Cu1 I3 . . 67.37(10) no
Cu2 Cu1 I2 3_666 . 68.20(10) no
Cu3 Cu1 I2 . . 68.54(10) no
Cu4 Cu1 I2 . . 146.52(14) no
I3 Cu1 I2 . . 121.51(10) no
Cu2 Cu1 I1 3_666 . 144.34(15) no
Cu3 Cu1 I1 . . 66.38(10) no
Cu4 Cu1 I1 . . 65.86(9) no
I3 Cu1 I1 . . 117.31(10) no
I2 Cu1 I1 . . 120.68(9) no
Cu2 Cu1 Cu4 3_666 3_666 46.74(11) no
Cu3 Cu1 Cu4 . 3_666 42.79(10) no
Cu4 Cu1 Cu4 . 3_666 88.81(12) no
I3 Cu1 Cu4 . 3_666 112.78(10) no
I2 Cu1 Cu4 . 3_666 57.73(7) no
I1 Cu1 Cu4 . 3_666 105.52(11) no
Cu2 Cu1 Cu3 3_666 3_666 46.67(10) no
Cu3 Cu1 Cu3 . 3_666 89.13(12) no
Cu4 Cu1 Cu3 . 3_666 41.94(9) no
I3 Cu1 Cu3 . 3_666 58.53(8) no
I2 Cu1 Cu3 . 3_666 111.30(11) no
I1 Cu1 Cu3 . 3_666 104.51(10) no
Cu4 Cu1 Cu3 3_666 3_666 62.35(9) no
Cu2 Cu1 Cu2 3_666 . 88.89(13) no
Cu3 Cu1 Cu2 . . 44.55(10) no
Cu4 Cu1 Cu2 . . 43.71(9) no
I3 Cu1 Cu2 . . 108.37(10) no
I2 Cu1 Cu2 . . 109.51(11) no
I1 Cu1 Cu2 . . 55.46(7) no
Cu4 Cu1 Cu2 3_666 . 58.70(9) no
Cu3 Cu1 Cu2 3_666 . 57.99(9) no
Cu1 Cu2 Cu4 3_666 . 90.15(14) no
Cu1 Cu2 Cu3 3_666 . 91.10(14) no
Cu4 Cu2 Cu3 . . 90.67(14) no
Cu1 Cu2 I2 3_666 3_666 68.94(10) no
Cu4 Cu2 I2 . 3_666 67.38(9) no
Cu3 Cu2 I2 . 3_666 149.43(14) no
Cu1 Cu2 I1 3_666 . 147.62(15) no
Cu4 Cu2 I1 . . 67.51(10) no
Cu3 Cu2 I1 . . 67.13(10) no
I2 Cu2 I1 3_666 . 118.51(9) no
Cu1 Cu2 I3 3_666 3_666 67.42(11) no
Cu4 Cu2 I3 . 3_666 147.64(13) no
Cu3 Cu2 I3 . 3_666 67.81(11) no
I2 Cu2 I3 3_666 3_666 120.41(10) no
I1 Cu2 I3 . 3_666 120.25(9) no
Cu1 Cu2 Cu3 3_666 3_666 47.59(11) no
Cu4 Cu2 Cu3 . 3_666 42.57(10) no
Cu3 Cu2 Cu3 . 3_666 90.19(11) no
I2 Cu2 Cu3 3_666 3_666 59.23(7) no
I1 Cu2 Cu3 . 3_666 106.37(12) no
I3 Cu2 Cu3 3_666 3_666 110.92(11) no
Cu1 Cu2 Cu4 3_666 3_666 48.73(10) no
Cu4 Cu2 Cu4 . 3_666 89.86(12) no
Cu3 Cu2 Cu4 . 3_666 42.38(10) no
I2 Cu2 Cu4 3_666 3_666 113.58(10) no
I1 Cu2 Cu4 . 3_666 105.79(10) no
I3 Cu2 Cu4 3_666 3_666 57.87(8) no
Cu3 Cu2 Cu4 3_666 3_666 62.51(9) no
Cu1 Cu2 Cu1 3_666 . 91.11(13) no
Cu4 Cu2 Cu1 . . 45.97(10) no
Cu3 Cu2 Cu1 . . 44.70(10) no
I2 Cu2 Cu1 3_666 . 110.47(10) no
I1 Cu2 Cu1 . . 56.51(8) no
I3 Cu2 Cu1 3_666 . 108.91(10) no
Cu3 Cu2 Cu1 3_666 . 59.13(9) no
Cu4 Cu2 Cu1 3_666 . 57.98(9) no
Cu4 Cu3 Cu2 3_666 . 90.43(14) no
Cu4 Cu3 Cu1 3_666 . 89.37(15) no
Cu2 Cu3 Cu1 . . 90.75(13) no
Cu4 Cu3 I1 3_666 . 145.95(14) no
Cu2 Cu3 I1 . . 66.47(10) no
Cu1 Cu3 I1 . . 67.39(11) no
Cu4 Cu3 I3 3_666 3_666 68.41(12) no
Cu2 Cu3 I3 . 3_666 66.31(10) no
Cu1 Cu3 I3 . 3_666 146.96(13) no
I1 Cu3 I3 . 3_666 118.67(10) no
Cu4 Cu3 I2 3_666 . 67.26(11) no
Cu2 Cu3 I2 . . 146.48(13) no
Cu1 Cu3 I2 . . 65.45(10) no
I1 Cu3 I2 . . 119.15(11) no
I3 Cu3 I2 3_666 . 121.95(10) no
Cu4 Cu3 Cu2 3_666 3_666 46.49(11) no
Cu2 Cu3 Cu2 . 3_666 89.81(11) no
Cu1 Cu3 Cu2 . 3_666 42.89(10) no
I1 Cu3 Cu2 . 3_666 106.13(11) no
I3 Cu3 Cu2 3_666 3_666 110.52(11) no
I2 Cu3 Cu2 . 3_666 56.67(8) no
Cu4 Cu3 Cu1 3_666 3_666 48.20(10) no
Cu2 Cu3 Cu1 . 3_666 42.24(10) no
Cu1 Cu3 Cu1 . 3_666 90.87(12) no
I1 Cu3 Cu1 . 3_666 105.34(10) no
I3 Cu3 Cu1 3_666 3_666 56.11(8) no
I2 Cu3 Cu1 . 3_666 111.52(11) no
Cu2 Cu3 Cu1 3_666 3_666 62.88(9) no
Cu4 Cu3 Cu4 3_666 . 89.65(12) no
Cu2 Cu3 Cu4 . . 44.24(10) no
Cu1 Cu3 Cu4 . . 46.51(9) no
I1 Cu3 Cu4 . . 56.30(7) no
I3 Cu3 Cu4 3_666 . 106.97(10) no
I2 Cu3 Cu4 . . 108.28(11) no
Cu2 Cu3 Cu4 3_666 . 58.93(8) no
Cu1 Cu3 Cu4 3_666 . 58.06(9) no
Cu3 Cu4 Cu2 3_666 . 90.93(15) no
Cu3 Cu4 Cu1 3_666 . 89.86(13) no
Cu2 Cu4 Cu1 . . 90.32(13) no
Cu3 Cu4 I2 3_666 3_666 70.76(11) no
Cu2 Cu4 I2 . 3_666 66.77(10) no
Cu1 Cu4 I2 . 3_666 148.95(14) no
Cu3 Cu4 I1 3_666 . 146.64(14) no
Cu2 Cu4 I1 . . 66.83(10) no
Cu1 Cu4 I1 . . 66.84(9) no
I2 Cu4 I1 3_666 . 117.60(10) no
Cu3 Cu4 I3 3_666 . 69.68(12) no
Cu2 Cu4 I3 . . 147.68(13) no
Cu1 Cu4 I3 . . 64.95(9) no
I2 Cu4 I3 3_666 . 125.36(9) no
I1 Cu4 I3 . . 116.28(9) no
Cu3 Cu4 Cu1 3_666 3_666 47.84(11) no
Cu2 Cu4 Cu1 . 3_666 43.11(10) no
Cu1 Cu4 Cu1 . 3_666 91.19(12) no
I2 Cu4 Cu1 3_666 3_666 57.78(8) no
I1 Cu4 Cu1 . 3_666 106.64(10) no
I3 Cu4 Cu1 . 3_666 113.38(11) no
Cu3 Cu4 Cu2 3_666 3_666 47.19(10) no
Cu2 Cu4 Cu2 . 3_666 90.14(12) no
Cu1 Cu4 Cu2 . 3_666 42.67(9) no
I2 Cu4 Cu2 3_666 3_666 113.58(11) no
I1 Cu4 Cu2 . 3_666 105.82(10) no
I3 Cu4 Cu2 . 3_666 57.64(8) no
Cu1 Cu4 Cu2 3_666 3_666 63.32(9) no
Cu3 Cu4 Cu3 3_666 . 90.35(12) no
Cu2 Cu4 Cu3 . . 45.10(9) no
Cu1 Cu4 Cu3 . . 45.23(10) no
I2 Cu4 Cu3 3_666 . 108.99(11) no
I1 Cu4 Cu3 . . 56.30(7) no
I3 Cu4 Cu3 . . 107.38(10) no
Cu1 Cu4 Cu3 3_666 . 59.59(8) no
Cu2 Cu4 Cu3 3_666 . 58.56(9) no
Cu2 I1 Cu4 . . 45.66(8) no
Cu2 I1 Cu3 . . 46.40(8) no
Cu4 I1 Cu3 . . 67.39(8) no
Cu2 I1 Cu1 . . 68.03(9) no
Cu4 I1 Cu1 . . 47.30(8) no
Cu3 I1 Cu1 . . 46.23(9) no
Cu2 I2 Cu4 3_666 3_666 45.85(8) no
Cu2 I2 Cu1 3_666 . 42.87(8) no
Cu4 I2 Cu1 3_666 . 64.49(9) no
Cu2 I2 Cu3 3_666 . 64.09(8) no
Cu4 I2 Cu3 3_666 . 41.97(8) no
Cu1 I2 Cu3 . . 46.01(8) no
Cu1 I3 Cu2 . 3_666 42.82(8) no
Cu1 I3 Cu4 . . 47.69(8) no
Cu2 I3 Cu4 3_666 . 64.49(8) no
Cu1 I3 Cu3 . 3_666 65.36(8) no
Cu2 I3 Cu3 3_666 3_666 45.88(8) no
Cu4 I3 Cu3 . 3_666 41.91(8) no
O99 Li1 O7 . . 114.5(9) no
O99 Li1 O1 . . 99.0(7) no
O7 Li1 O1 . . 134.2(9) no
O99 Li1 O10 . . 96.2(8) no
O7 Li1 O10 . . 72.9(6) no
O1 Li1 O10 . . 135.4(10) no
O99 Li1 O4 . . 98.1(8) no
O7 Li1 O4 . . 73.2(7) no
O1 Li1 O4 . . 72.0(6) no
O10 Li1 O4 . . 146.0(9) no
O99 Li1 O13 . . 99.1(8) no
O7 Li1 O13 . . 131.6(9) no
O1 Li1 O13 . . 66.6(5) no
O10 Li1 O13 . . 69.7(6) no
O4 Li1 O13 . . 137.0(8) no
C15 O1 C2 . . 117.0(7) no
C15 O1 Li1 . . 115.1(7) no
C2 O1 Li1 . . 112.1(7) no
O1 C2 C3 . . 106.2(8) no
O4 C3 C2 . . 106.7(8) no
C3 O4 C5 . . 114.4(9) no
C3 O4 Li1 . . 114.0(7) no
C5 O4 Li1 . . 111.7(8) no
O4 C5 C6 . . 108.5(11) no
O7 C6 C5 . . 106.3(11) no
C6 O7 C8 . . 112.7(11) no
C6 O7 Li1 . . 110.0(9) no
C8 O7 Li1 . . 111.0(9) no
C9 C8 O7 . . 105.1(11) no
O10 C9 C8 . . 112.9(12) no
C9 O10 C11 . . 116.0(11) no
C9 O10 Li1 . . 111.2(9) no
C11 O10 Li1 . . 117.0(8) no
O10 C11 C12 . . 108.7(9) no
O13 C12 C11 . . 106.5(9) no
C14 O13 C12 . . 118.5(8) no
C14 O13 Li1 . . 111.6(7) no
C12 O13 Li1 . . 111.5(8) no
O13 C14 C15 . . 114.7(9) no
O13 C14 C19 . . 125.5(9) no
C15 C14 C19 . . 119.7(10) no
O1 C15 C16 . . 126.3(9) no
O1 C15 C14 . . 114.8(8) no
C16 C15 C14 . . 118.9(9) no
C15 C16 C17 . . 120.1(11) no
C18 C17 C16 . . 119.0(13) no
C19 C18 C17 . . 122.5(14) no
C18 C19 C14 . . 119.6(12) no
C35 O21 C22 . . 118.0(7) no
O21 C22 C23 . . 106.5(8) no
O24 C23 C22 . . 109.3(9) no
C25 O24 C23 . . 113.2(9) no
O24 C25 C26 . . 109.5(11) no
O27 C26 C25 . . 109.2(11) no
C28 O27 C26 . . 114.7(11) no
O27 C28 C29 . . 111.2(11) no
O30 C29 C28 . . 110.4(10) no
C31 O30 C29 . . 112.9(9) no
O30 C31 C32 . . 109.0(8) no
O33 C32 C31 . . 106.8(8) no
C34 O33 C32 . . 117.7(7) no
C39 C34 O33 . . 126.4(8) no
C39 C34 C35 . . 119.0(9) no
O33 C34 C35 . . 114.6(7) no
O21 C35 C36 . . 126.7(9) no
O21 C35 C34 . . 115.3(8) no
C36 C35 C34 . . 118.0(9) no
C37 C36 C35 . . 120.8(11) no
C38 C37 C36 . . 121.5(11) no
C37 C38 C39 . . 118.5(11) no
C34 C39 C38 . . 122.1(10) no

loop_
_geom_bond_atom_site_label_1
_geom_bond_atom_site_label_2
_geom_bond_site_symmetry_2
_geom_bond_distance
_geom_bond_publ_flag
Cu1 Cu2 3_666 1.895(4) no
Cu1 Cu3 . 2.056(4) no
Cu1 Cu4 . 2.101(3) no
Cu1 I3 . 2.574(3) yes
Cu1 I2 . 2.599(3) yes
Cu1 I1 . 2.628(3) yes
Cu1 Cu4 3_666 2.773(4) yes
Cu1 Cu3 3_666 2.818(4) yes
Cu1 Cu2 . 2.922(4) yes
Cu2 Cu1 3_666 1.895(4) no
Cu2 Cu4 . 2.019(4) no
Cu2 Cu3 . 2.050(3) no
Cu2 I2 3_666 2.586(3) yes
Cu2 I1 . 2.596(3) yes
Cu2 I3 3_666 2.615(3) yes
Cu2 Cu3 3_666 2.784(4) yes
Cu2 Cu4 3_666 2.794(3) yes
Cu3 Cu4 3_666 1.884(4) no
Cu3 I1 . 2.608(3) yes
Cu3 I3 3_666 2.645(3) yes
Cu3 I2 . 2.659(3) yes
Cu3 Cu2 3_666 2.784(4) yes
Cu3 Cu1 3_666 2.818(4) yes
Cu3 Cu4 . 2.894(3) yes
Cu4 Cu3 3_666 1.884(4) no
Cu4 I2 3_666 2.598(3) yes
Cu4 I1 . 2.609(3) yes
Cu4 I3 . 2.622(3) yes
Cu4 Cu1 3_666 2.773(4) yes
Cu4 Cu2 3_666 2.794(3) yes
Li1 O99 . 1.937(19) yes
Li1 O7 . 2.251(19) yes
Li1 O1 . 2.281(18) yes
Li1 O10 . 2.300(19) yes
Li1 O4 . 2.30(2) yes
Li1 O13 . 2.41(2) yes
O1 C15 . 1.389(10) no
O1 C2 . 1.461(10) no
C2 C3 . 1.504(14) no
C3 O4 . 1.427(12) no
O4 C5 . 1.451(14) no
C5 C6 . 1.495(18) no
C6 O7 . 1.414(16) no
O7 C8 . 1.454(15) no
C8 C9 . 1.45(2) no
C9 O10 . 1.429(15) no
O10 C11 . 1.437(14) no
C11 C12 . 1.488(16) no
C12 O13 . 1.445(11) no
O13 C14 . 1.397(12) no
C14 C15 . 1.410(12) no
C14 C19 . 1.424(14) no
C15 C16 . 1.409(13) no
C16 C17 . 1.413(16) no
C17 C18 . 1.385(19) no
C18 C19 . 1.350(18) no
O21 C35 . 1.387(10) no
O21 C22 . 1.449(9) no
C22 C23 . 1.485(14) no
C23 O24 . 1.452(13) no
O24 C25 . 1.443(13) no
C25 C26 . 1.447(18) no
C26 O27 . 1.443(15) no
O27 C28 . 1.416(16) no
C28 C29 . 1.499(17) no
C29 O30 . 1.428(13) no
O30 C31 . 1.412(12) no
C31 C32 . 1.537(15) no
C32 O33 . 1.456(10) no
O33 C34 . 1.400(10) no
C34 C39 . 1.392(12) no
C34 C35 . 1.438(11) no
C35 C36 . 1.411(13) no
C36 C37 . 1.385(15) no
C37 C38 . 1.383(16) no
C38 C39 . 1.397(16) no

loop_
_geom_hbond_atom_site_label_D
_geom_hbond_atom_site_label_H
_geom_hbond_atom_site_label_A
_geom_hbond_distance_DH
_geom_hbond_distance_HA
_geom_hbond_distance_DA
_geom_hbond_angle_DHA
_geom_hbond_publ_flag
O99 H99a O30 1.136 1.896 2.958 153.8 no
O99 H99a O33 1.136 2.410 3.222 126.9 no
O99 H99b O21 1.093 2.643 3.267 115.6 no
O99 H99b O24 1.093 1.999 3.070 166.0 no
